data_7043230
loop_
_publ_author_name
'Hu, Dandan'
'Zhang, Yingying'
'Yang, Huajun'
'Lin, Jian'
'Wu, Tao'

_publ_section_title
;
 Structural transformation of selenidostannates from 1D to 0D and 2D via a
 stepwise amine-templated assembly strategy
;
_journal_name_full 'Dalton Trans.'
_journal_paper_doi 10.1039/C7DT01546A
_journal_year 2017
_chemical_formula_moiety 'C28 N8 Se28 Sn12'
_chemical_formula_sum 'C28 N8 Se28 Sn12'
_chemical_formula_weight 4083.76
_space_group_crystal_system orthorhombic
_space_group_IT_number 36
_space_group_name_Hall 'C 2c -2'
_space_group_name_H-M_alt 'C m c 21'
_symmetry_space_group_name_Hall 'C 2c -2'
_symmetry_space_group_name_H-M 'C m c 21'
_audit_creation_method SHELXL-2014/7
_audit_update_record
;
2017-03-15 deposited with the CCDC.
2017-05-23 downloaded from the CCDC.
;
_cell_angle_alpha 90
_cell_angle_beta 90
_cell_angle_gamma 90
_cell_formula_units_Z 2
_cell_length_a 13.4435(4)
_cell_length_b 24.4817(6)
_cell_length_c 14.4494(4)
_cell_measurement_reflns_used 10633
_cell_measurement_temperature 293(2)
_cell_measurement_theta_max 30.946
_cell_measurement_theta_min 2.819
_cell_volume 4755.6(2)
_computing_structure_refinement 'SHELXL-2014/7 (Sheldrick, 2014)'
_diffrn_ambient_temperature 293(2)
_diffrn_measured_fraction_theta_full 0.998
_diffrn_measured_fraction_theta_max 0.897
_diffrn_measurement_device_type 'CCD area detector'
_diffrn_measurement_method 'phi and omega scans'
_diffrn_radiation_type MoK\a
_diffrn_radiation_wavelength 0.71073
_diffrn_reflns_av_R_equivalents 0.0298
_diffrn_reflns_av_unetI/netI 0.0426
_diffrn_reflns_Laue_measured_fraction_full 0.998
_diffrn_reflns_Laue_measured_fraction_max 0.897
_diffrn_reflns_limit_h_max 19
_diffrn_reflns_limit_h_min -18
_diffrn_reflns_limit_k_max 19
_diffrn_reflns_limit_k_min -35
_diffrn_reflns_limit_l_max 18
_diffrn_reflns_limit_l_min -20
_diffrn_reflns_number 10633
_diffrn_reflns_point_group_measured_fraction_full 0.839
_diffrn_reflns_point_group_measured_fraction_max 0.709
_diffrn_reflns_theta_full 25.242
_diffrn_reflns_theta_max 30.946
_diffrn_reflns_theta_min 2.819
_exptl_absorpt_coefficient_mu 13.831
_exptl_crystal_colour deep-red
_exptl_crystal_density_diffrn 2.852
_exptl_crystal_description cubic
_exptl_crystal_F_000 3552
_exptl_crystal_size_max 0.2
_exptl_crystal_size_mid 0.2
_exptl_crystal_size_min 0.2
_refine_diff_density_max 1.498
_refine_diff_density_min -1.534
_refine_diff_density_rms 0.205
_refine_ls_abs_structure_details
;
 Flack x determined using 1570 quotients [(I+)-(I-)]/[(I+)+(I-)]
 (Parsons, Flack and Wagner, Acta Cryst. B69 (2013) 249-259).
;
_refine_ls_abs_structure_Flack 0.439(9)
_refine_ls_extinction_method none
_refine_ls_goodness_of_fit_ref 0.760
_refine_ls_hydrogen_treatment undef
_refine_ls_matrix_type full
_refine_ls_number_parameters 184
_refine_ls_number_reflns 5549
_refine_ls_number_restraints 13
_refine_ls_restrained_S_all 0.760
_refine_ls_R_factor_all 0.0439
_refine_ls_R_factor_gt 0.0368
_refine_ls_shift/su_max 0.013
_refine_ls_shift/su_mean 0.001
_refine_ls_structure_factor_coef Fsqd
_refine_ls_weighting_details 'w=1/[\s^2^(Fo^2^)+(0.0902P)^2^+71.4686P] where P=(Fo^2^+2Fc^2^)/3'
_refine_ls_weighting_scheme calc
_refine_ls_wR_factor_gt 0.1008
_refine_ls_wR_factor_ref 0.1084
_reflns_Friedel_coverage 0.525
_reflns_Friedel_fraction_full 0.665
_reflns_Friedel_fraction_max 0.507
_reflns_number_gt 4963
_reflns_number_total 7826
_reflns_threshold_expression 'I > 2\s(I)'
_cod_data_source_file c7dt01546a2.cif
_cod_data_source_block dd_sq_s
_cod_database_code 7043230
_shelx_shelxl_version_number 2014/7
_shelx_space_group_comment
;
The symmetry employed for this shelxl refinement is uniquely defined
by the following loop, which should always be used as a source of
symmetry information in preference to the above space-group names.
They are only intended as comments.
;

loop_
_space_group_symop_operation_xyz
'x, y, z'
'-x, -y, z+1/2'
'x, -y, z+1/2'
'-x, y, z'
'x+1/2, y+1/2, z'
'-x+1/2, -y+1/2, z+1/2'
'x+1/2, -y+1/2, z+1/2'
'-x+1/2, y+1/2, z'

loop_
_atom_site_label
_atom_site_type_symbol
_atom_site_fract_x
_atom_site_fract_y
_atom_site_fract_z
_atom_site_U_iso_or_equiv
_atom_site_adp_type
_atom_site_occupancy
_atom_site_site_symmetry_order
_atom_site_calc_flag
_atom_site_refinement_flags_posn
_atom_site_refinement_flags_adp
_atom_site_refinement_flags_occupancy
C18 C 0.155(3) 0.2822(16) 0.575(3) 0.129(12) Uani 1 1 d . U .
C16 C 0.2263(15) 0.3360(8) 0.4594(17) 0.064(6) Uani 1 1 d . . .
C13 C 0.313(3) 0.2686(8) 0.3697(19) 0.086(8) Uani 1 1 d . . .
N2 N 0.2508(14) 0.2851(6) 0.4416(12) 0.061(4) Uani 1 1 d . . .
Sn1 Sn 0.0000 0.18859(4) 0.20144(8) 0.0203(2) Uani 1 2 d S T P
Sn2 Sn 0.0000 0.33768(4) 0.18772(8) 0.0207(2) Uani 1 2 d S T P
Sn3 Sn 0.13681(5) 0.47059(3) 0.18548(6) 0.02123(16) Uani 1 1 d . . .
Sn4 Sn 0.13787(5) 0.05554(3) 0.20141(6) 0.01986(16) Uani 1 1 d . . .
Se6 Se 0.0000 0.42683(7) 0.30523(14) 0.0286(4) Uani 1 2 d S T P
Se2 Se 0.0000 0.09975(7) 0.08350(13) 0.0278(4) Uani 1 2 d S T P
Se1 Se 0.0000 -0.00242(7) 0.27434(14) 0.0295(4) Uani 1 2 d S T P
Se3 Se 0.16062(9) 0.15005(5) 0.27206(10) 0.0290(3) Uani 1 1 d . . .
Se10 Se 0.0000 0.25406(8) 0.06914(14) 0.0359(5) Uani 1 2 d S T P
Se8 Se 0.27352(10) 0.51170(5) 0.06809(9) 0.0304(3) Uani 1 1 d . . .
Se4 Se 0.0000 0.27241(7) 0.32226(13) 0.0289(4) Uani 1 2 d S T P
Se9 Se 0.22697(9) 0.51293(5) 0.32042(9) 0.0302(3) Uani 1 1 d . . .
Se5 Se 0.15933(9) 0.37615(5) 0.11499(11) 0.0320(3) Uani 1 1 d . . .
Se7 Se 0.0000 0.52404(7) 0.10305(14) 0.0314(4) Uani 1 2 d S T P
C15 C 0.3422(16) 0.3684(9) 0.338(2) 0.084(8) Uani 1 1 d . . .
C17 C 0.1535(18) 0.3399(9) 0.537(2) 0.089(8) Uani 1 1 d . . .
N3 N 0.2650(13) 0.3770(6) 0.4119(15) 0.072(5) Uani 1 1 d . . .
C19 C 0.2020(18) 0.2450(8) 0.5032(19) 0.072(6) Uani 1 1 d . . .
C14 C 0.343(3) 0.310(2) 0.301(3) 0.165(16) Uani 1 1 d . U .

loop_
_atom_site_aniso_label
_atom_site_aniso_U_11
_atom_site_aniso_U_22
_atom_site_aniso_U_33
_atom_site_aniso_U_23
_atom_site_aniso_U_13
_atom_site_aniso_U_12
C18 0.129(15) 0.122(15) 0.136(16) -0.001(11) 0.006(11) -0.011(11)
C16 0.065(12) 0.045(9) 0.083(15) 0.001(10) -0.038(11) -0.008(9)
C13 0.15(3) 0.045(10) 0.066(14) 0.002(10) -0.024(16) 0.015(13)
N2 0.082(10) 0.035(7) 0.066(10) -0.002(6) -0.042(8) 0.004(6)
Sn1 0.0209(4) 0.0126(4) 0.0275(5) 0.0017(4) 0.000 0.000
Sn2 0.0208(4) 0.0127(4) 0.0285(5) 0.0007(4) 0.000 0.000
Sn3 0.0180(3) 0.0166(3) 0.0291(4) -0.0015(3) -0.0025(3) -0.0021(2)
Sn4 0.0174(3) 0.0160(3) 0.0261(4) -0.0020(3) 0.0019(3) 0.0020(2)
Se6 0.0268(8) 0.0237(8) 0.0352(10) -0.0014(7) 0.000 0.000
Se2 0.0288(8) 0.0225(8) 0.0320(9) 0.0000(7) 0.000 0.000
Se1 0.0268(8) 0.0255(7) 0.0360(9) 0.0038(8) 0.000 0.000
Se3 0.0251(5) 0.0218(5) 0.0402(7) -0.0062(5) -0.0083(5) 0.0015(4)
Se10 0.0631(14) 0.0194(7) 0.0252(9) 0.0002(7) 0.000 0.000
Se8 0.0295(6) 0.0342(7) 0.0275(6) 0.0005(5) -0.0012(5) -0.0076(5)
Se4 0.0435(10) 0.0186(7) 0.0247(8) -0.0012(7) 0.000 0.000
Se9 0.0285(5) 0.0352(7) 0.0271(6) -0.0005(5) 0.0008(5) -0.0095(5)
Se5 0.0283(5) 0.0226(5) 0.0450(8) -0.0075(6) 0.0101(6) -0.0022(5)
Se7 0.0269(8) 0.0259(8) 0.0413(10) 0.0080(8) 0.000 0.000
C15 0.068(12) 0.054(11) 0.13(2) 0.017(14) 0.018(15) -0.011(10)
C17 0.078(14) 0.059(12) 0.13(3) -0.003(15) 0.005(16) -0.027(11)
N3 0.075(11) 0.028(6) 0.113(16) 0.007(9) -0.021(10) -0.001(7)
C19 0.066(13) 0.051(10) 0.098(18) 0.012(12) -0.015(12) 0.014(9)
C14 0.166(19) 0.158(19) 0.17(2) 0.003(12) 0.013(12) 0.012(12)

loop_
_atom_type_symbol
_atom_type_description
_atom_type_scat_dispersion_real
_atom_type_scat_dispersion_imag
_atom_type_scat_source
C C 0.0033 0.0016 'International Tables Vol C Tables 4.2.6.8 and 6.1.1.4'
H H 0.0000 0.0000 'International Tables Vol C Tables 4.2.6.8 and 6.1.1.4'
N N 0.0061 0.0033 'International Tables Vol C Tables 4.2.6.8 and 6.1.1.4'
Fe Fe 0.3463 0.8444 'International Tables Vol C Tables 4.2.6.8 and 6.1.1.4'
Se Se -0.0929 2.2259 'International Tables Vol C Tables 4.2.6.8 and 6.1.1.4'
Sn Sn -0.6537 1.4246 'International Tables Vol C Tables 4.2.6.8 and 6.1.1.4'

loop_
_geom_angle_atom_site_label_1
_geom_angle_atom_site_label_2
_geom_angle_atom_site_label_3
_geom_angle
_geom_angle_site_symmetry_1
_geom_angle_site_symmetry_3
C17 C18 C19 109(3) . .
N2 C16 N3 121(2) . .
N2 C16 C17 111.8(19) . .
N3 C16 C17 127(2) . .
N2 C13 C14 118(2) . .
C16 N2 C13 124.7(19) . .
C16 N2 C19 114(2) . .
C13 N2 C19 121.5(16) . .
Se10 Sn1 Se3 122.72(4) . 4
Se10 Sn1 Se3 122.72(4) . .
Se3 Sn1 Se3 114.46(8) 4 .
Se10 Sn1 Se4 90.41(6) . .
Se3 Sn1 Se4 91.28(5) 4 .
Se3 Sn1 Se4 91.28(5) . .
Se10 Sn1 Se2 91.90(7) . .
Se3 Sn1 Se2 87.47(4) 4 .
Se3 Sn1 Se2 87.47(4) . .
Se4 Sn1 Se2 177.69(7) . .
Se4 Sn2 Se5 123.35(4) . 4
Se4 Sn2 Se5 123.35(4) . .
Se5 Sn2 Se5 113.24(8) 4 .
Se4 Sn2 Se10 90.51(6) . .
Se5 Sn2 Se10 91.07(5) 4 .
Se5 Sn2 Se10 91.07(5) . .
Se9 Sn3 Se5 128.79(5) . .
Se9 Sn3 Se7 119.80(6) . .
Se5 Sn3 Se7 111.40(7) . .
Se9 Sn3 Se8 90.31(4) . .
Se5 Sn3 Se8 90.36(5) . .
Se7 Sn3 Se8 90.36(5) . .
Se9 Sn3 Se6 89.71(5) . .
Se5 Sn3 Se6 88.71(5) . .
Se7 Sn3 Se6 90.65(5) . .
Se8 Sn3 Se6 178.82(5) . .
Se8 Sn4 Se3 129.78(5) 8_545 .
Se8 Sn4 Se1 115.02(6) 8_545 .
Se3 Sn4 Se1 115.16(6) . .
Se8 Sn4 Se9 90.24(4) 8_545 8_545
Se3 Sn4 Se9 90.85(5) . 8_545
Se1 Sn4 Se9 90.62(5) . 8_545
Se8 Sn4 Se2 90.73(5) 8_545 .
Se3 Sn4 Se2 88.37(5) . .
Se1 Sn4 Se2 89.15(5) . .
Se9 Sn4 Se2 179.01(6) 8_545 .
Sn3 Se6 Sn3 84.21(6) 4 .
Sn4 Se2 Sn4 85.12(6) . 4
Sn4 Se2 Sn1 85.84(5) . .
Sn4 Se2 Sn1 85.84(5) 4 .
Sn4 Se1 Sn4 92.72(7) . 4
Sn4 Se3 Sn1 94.22(5) . .
Sn1 Se10 Sn2 90.05(7) . .
Sn4 Se8 Sn3 90.02(5) 8 .
Sn2 Se4 Sn1 89.03(7) . .
Sn3 Se9 Sn4 89.42(5) . 8
Sn3 Se5 Sn2 94.03(5) . .
Sn3 Se7 Sn3 92.22(7) 4 .
N3 C15 C14 113(2) . .
C16 C17 C18 102(2) . .
C16 N3 C15 122.2(17) . .
N2 C19 C18 101(2) . .
C13 C14 C15 114(3) . .

loop_
_geom_bond_atom_site_label_1
_geom_bond_atom_site_label_2
_geom_bond_distance
_geom_bond_site_symmetry_2
C18 C17 1.51(4) .
C18 C19 1.52(4) .
C16 N2 1.31(2) .
C16 N3 1.32(2) .
C16 C17 1.50(4) .
C13 N2 1.39(4) .
C13 C14 1.48(5) .
N2 C19 1.48(3) .
Sn1 Se10 2.495(2) .
Sn1 Se3 2.5678(13) 4
Sn1 Se3 2.5679(13) .
Sn1 Se4 2.694(2) .
Sn1 Se2 2.763(2) .
Sn2 Se4 2.516(2) .
Sn2 Se5 2.5650(14) 4
Sn2 Se5 2.5651(14) .
Sn2 Se10 2.670(2) .
Sn3 Se9 2.5191(15) .
Sn3 Se5 2.5444(14) .
Sn3 Se7 2.5522(15) .
Sn3 Se8 2.6958(15) .
Sn3 Se6 2.7431(16) .
Sn4 Se8 2.5064(15) 8_545
Sn4 Se3 2.5475(14) .
Sn4 Se1 2.5610(14) .
Sn4 Se9 2.7105(15) 8_545
Sn4 Se2 2.7403(16) .
Se6 Sn3 2.7431(16) 4
Se2 Sn4 2.7404(16) 4
Se1 Sn4 2.5610(14) 4
Se8 Sn4 2.5065(15) 8
Se9 Sn4 2.7105(15) 8
Se7 Sn3 2.5522(15) 4
C15 N3 1.50(3) .
C15 C14 1.52(5) .
